data_1571249
loop_
_publ_author_name
'Kopp, Richard O.'
'Kleynemeyer, Sabrina L.'
'Groth, Lucie J.'
'Ernst, Moritz J.'
'Rupf, Susanne M.'
'Weber, Manuela'
'Kershaw Cook, Laurence J.'
'Coles, Nathan T.'
'Neale, Samuel E.'
'M&#xfc;ller, Christian'

_publ_section_title
;
 Highly selective, reversible water activation by P,N-cooperativity in
 pyridyl-functionalized phosphinines.
;
_journal_issue 15
_journal_name_full 'Chemical science'
_journal_page_first 5496
_journal_page_last 5506
_journal_paper_doi 10.1039/d3sc05930h
_journal_volume 15
_journal_year 2024
_chemical_formula_moiety 'C29 H27 N4 O P'
_chemical_formula_sum 'C29 H27 N4 O P'
_chemical_formula_weight 478.51
_space_group_crystal_system triclinic
_space_group_IT_number 2
_space_group_name_Hall '-P 1'
_space_group_name_H-M_alt 'P -1'
_atom_sites_solution_hydrogens mixed
_atom_sites_solution_primary dual
_audit_creation_date 2023-10-19
_audit_creation_method
;
Olex2 1.3
(compiled Nov 21 2019 18:26:39 for OlexSys, GUI svn.r6003)
;
_audit_update_record
;
2023-10-19 deposited with the CCDC.	2024-03-08 downloaded from the CCDC.
;
_cell_angle_alpha 92.457(9)
_cell_angle_beta 108.816(4)
_cell_angle_gamma 103.145(4)
_cell_formula_units_Z 2
_cell_length_a 10.539(2)
_cell_length_b 10.9798(18)
_cell_length_c 11.7826(15)
_cell_measurement_reflns_used 8194
_cell_measurement_temperature 102.0
_cell_measurement_theta_max 25.36
_cell_measurement_theta_min 2.46
_cell_volume 1246.7(4)
_computing_cell_refinement 'SAINT V8.40B (?, 2016)'
_computing_data_reduction 'SAINT V8.40B (?, 2016)'
_computing_molecular_graphics 'Olex2 1.3 (Dolomanov et al., 2009)'
_computing_publication_material 'Olex2 1.3 (Dolomanov et al., 2009)'
_computing_structure_refinement 'XL  (Sheldrick, 2008)'
_computing_structure_solution 'XT  (Sheldrick, 2015)'
_diffrn_ambient_temperature 102.0
_diffrn_measured_fraction_theta_full 1.000
_diffrn_measured_fraction_theta_max 0.999
_diffrn_measurement_device_type 'Bruker APEX-II CCD'
_diffrn_measurement_method '\f and \w scans'
_diffrn_radiation_type MoK\a
_diffrn_radiation_wavelength 0.71073
_diffrn_reflns_av_R_equivalents 0.0330
_diffrn_reflns_av_unetI/netI 0.0329
_diffrn_reflns_Laue_measured_fraction_full 1.000
_diffrn_reflns_Laue_measured_fraction_max 0.999
_diffrn_reflns_limit_h_max 12
_diffrn_reflns_limit_h_min -12
_diffrn_reflns_limit_k_max 13
_diffrn_reflns_limit_k_min -13
_diffrn_reflns_limit_l_max 14
_diffrn_reflns_limit_l_min -14
_diffrn_reflns_number 15240
_diffrn_reflns_point_group_measured_fraction_full 1.000
_diffrn_reflns_point_group_measured_fraction_max 0.999
_diffrn_reflns_theta_full 25.242
_diffrn_reflns_theta_max 25.401
_diffrn_reflns_theta_min 2.111
_diffrn_source_current 1.0
_diffrn_source_power 0.05
_diffrn_source_voltage 50.0
_diffrn_standards_number 0
_exptl_absorpt_coefficient_mu 0.140
_exptl_absorpt_correction_T_max 0.7452
_exptl_absorpt_correction_T_min 0.6198
_exptl_absorpt_correction_type multi-scan
_exptl_absorpt_process_details
;
SADABS-2016/2 (Bruker,2016/2) was used for absorption correction.
wR2(int) was 0.0842 before and 0.0471 after correction.
The Ratio of minimum to maximum transmission is 0.8317.
The \l/2 correction factor is Not present.
;
_exptl_crystal_colour yellow
_exptl_crystal_colour_primary yellow
_exptl_crystal_density_diffrn 1.275
_exptl_crystal_description block
_exptl_crystal_F_000 504
_exptl_crystal_recrystallization_method 'Re-crystallisation from solvent: dichloromethane/acetonitrile'
_exptl_crystal_size_max 0.28
_exptl_crystal_size_mid 0.2
_exptl_crystal_size_min 0.2
_refine_diff_density_max 0.365
_refine_diff_density_min -0.318
_refine_diff_density_rms 0.048
_refine_ls_extinction_method none
_refine_ls_goodness_of_fit_ref 1.067
_refine_ls_hydrogen_treatment mixed
_refine_ls_matrix_type full
_refine_ls_number_parameters 327
_refine_ls_number_reflns 4583
_refine_ls_number_restraints 0
_refine_ls_restrained_S_all 1.067
_refine_ls_R_factor_all 0.0544
_refine_ls_R_factor_gt 0.0454
_refine_ls_shift/su_max 0.000
_refine_ls_shift/su_mean 0.000
_refine_ls_structure_factor_coef Fsqd
_refine_ls_weighting_details 'w=1/[\s^2^(Fo^2^)+(0.0370P)^2^+1.1105P] where P=(Fo^2^+2Fc^2^)/3'
_refine_ls_weighting_scheme calc
_refine_ls_wR_factor_gt 0.1030
_refine_ls_wR_factor_ref 0.1073
_reflns_Friedel_coverage 0.000
_reflns_number_gt 3966
_reflns_number_total 4583
_reflns_threshold_expression 'I > 2\s(I)'
_cod_data_source_file d3sc05930h2.cif
_cod_data_source_block p-1
_cod_depositor_comments 'Adding full bibliography for 1571249--1571254.cif.'
_cod_database_code 1571249
_shelx_shelxl_version_number 2018/3
_shelx_space_group_comment
;
The symmetry employed for this shelxl refinement is uniquely defined
by the following loop, which should always be used as a source of
symmetry information in preference to the above space-group names.
They are only intended as comments.
;
_shelx_estimated_absorpt_t_max 0.973
_shelx_estimated_absorpt_t_min 0.962
_olex2_refinement_description
;
1. Fixed Uiso
 At 1.2 times of:
  All C(H) groups
 At 1.5 times of:
  All C(H,H,H) groups
2.a Aromatic/amide H refined with riding coordinates:
 C3(H3), C31(H31), C11(H11), C42(H42), C34(H34), C32(H32), C12(H12), C24(H24),
 C41(H41), C44(H44), C22(H22), C14(H14), C21(H21)
2.b Idealised Me refined with everything fixed:
 C45(H45A,H45B,H45C)
2.c Idealised Me refined as rotating group:
 C35(H35A,H35B,H35C), C25(H25A,H25B,H25C), C15(H15A,H15B,H15C)
;
_olex2_submission_special_instructions 'No special instructions were received'

loop_
_space_group_symop_operation_xyz
'x, y, z'
'-x, -y, -z'

loop_
_atom_site_label
_atom_site_type_symbol
_atom_site_fract_x
_atom_site_fract_y
_atom_site_fract_z
_atom_site_U_iso_or_equiv
_atom_site_adp_type
_atom_site_occupancy
_atom_site_site_symmetry_order
_atom_site_calc_flag
_atom_site_refinement_flags_posn
_atom_site_refinement_flags_adp
_atom_site_refinement_flags_occupancy
_atom_site_disorder_assembly
_atom_site_disorder_group
P1 P 0.91454(5) 0.35149(5) 0.24323(5) 0.01766(14) Uani 1 1 d . . . . .
H1 H 0.874(2) 0.2871(18) 0.1337(18) 0.013(5) Uiso 1 1 d . . . . .
O1 O 1.06613(15) 0.40865(13) 0.28974(13) 0.0238(3) Uani 1 1 d . . . . .
N1 N 0.60932(18) 0.55045(16) 0.40127(16) 0.0242(4) Uani 1 1 d . . . . .
N2 N 0.75353(18) 0.04337(16) 0.19882(16) 0.0237(4) Uani 1 1 d . . . . .
N3 N 0.85303(18) 0.51067(16) 0.05858(15) 0.0222(4) Uani 1 1 d . . . . .
N4 N 0.88431(18) 0.11582(16) 0.53689(15) 0.0232(4) Uani 1 1 d . . . . .
C1 C 0.8587(2) 0.23647(18) 0.33507(18) 0.0183(4) Uani 1 1 d . . . . .
H1A H 0.934(2) 0.1948(19) 0.3578(18) 0.012(5) Uiso 1 1 d . . . . .
C2 C 0.84611(19) 0.30106(18) 0.44524(17) 0.0172(4) Uani 1 1 d . . . . .
C3 C 0.8126(2) 0.41202(18) 0.44359(18) 0.0189(4) Uani 1 1 d . . . . .
H3 H 0.809148 0.447641 0.517122 0.023 Uiso 1 1 calc R U . . .
C4 C 0.78070(19) 0.48428(18) 0.34079(17) 0.0176(4) Uani 1 1 d . . . . .
C5 C 0.8092(2) 0.46097(18) 0.23816(18) 0.0180(4) Uani 1 1 d . . . . .
C30 C 0.7741(2) 0.52186(18) 0.12653(18) 0.0191(4) Uani 1 1 d . . . . .
C31 C 0.6651(2) 0.57934(19) 0.08810(18) 0.0213(4) Uani 1 1 d . . . . .
H31 H 0.608818 0.584836 0.135914 0.026 Uiso 1 1 calc R U . . .
C10 C 0.7179(2) 0.58733(18) 0.36402(17) 0.0179(4) Uani 1 1 d . . . . .
C11 C 0.7743(2) 0.71246(18) 0.35705(17) 0.0193(4) Uani 1 1 d . . . . .
H11 H 0.850271 0.735215 0.328773 0.023 Uiso 1 1 calc R U . . .
C20 C 0.7302(2) 0.13483(18) 0.26246(17) 0.0189(4) Uani 1 1 d . . . . .
C42 C 0.9031(2) 0.2194(2) 0.76214(19) 0.0250(5) Uani 1 1 d . . . . .
H42 H 0.908879 0.255098 0.839088 0.030 Uiso 1 1 calc R U . . .
C34 C 0.8271(2) 0.5596(2) -0.04626(18) 0.0232(4) Uani 1 1 d . . . . .
H34 H 0.883894 0.552130 -0.093177 0.028 Uiso 1 1 calc R U . . .
C33 C 0.7219(2) 0.62069(19) -0.09097(18) 0.0215(4) Uani 1 1 d . . . . .
C32 C 0.6405(2) 0.62823(19) -0.02081(18) 0.0227(4) Uani 1 1 d . . . . .
H32 H 0.566396 0.667602 -0.047884 0.027 Uiso 1 1 calc R U . . .
C43 C 0.9213(2) 0.0991(2) 0.74797(19) 0.0256(5) Uani 1 1 d . . . . .
C40 C 0.8688(2) 0.23331(18) 0.55324(18) 0.0187(4) Uani 1 1 d . . . . .
C12 C 0.7184(2) 0.80367(19) 0.39185(18) 0.0210(4) Uani 1 1 d . . . . .
H12 H 0.757074 0.890228 0.389749 0.025 Uiso 1 1 calc R U . . .
C23 C 0.5106(2) -0.0650(2) 0.13860(19) 0.0264(5) Uani 1 1 d . . . . .
C24 C 0.6451(2) -0.0525(2) 0.13932(19) 0.0267(5) Uani 1 1 d . . . . .
H24 H 0.661009 -0.117457 0.093879 0.032 Uiso 1 1 calc R U . . .
C41 C 0.8766(2) 0.2874(2) 0.66516(18) 0.0221(4) Uani 1 1 d . . . . .
H41 H 0.863872 0.369710 0.674561 0.027 Uiso 1 1 calc R U . . .
C44 C 0.9098(2) 0.0524(2) 0.6329(2) 0.0270(5) Uani 1 1 d . . . . .
H44 H 0.920652 -0.030279 0.621346 0.032 Uiso 1 1 calc R U . . .
C22 C 0.4890(2) 0.0341(2) 0.19986(19) 0.0275(5) Uani 1 1 d . . . . .
H22 H 0.398288 0.032637 0.199256 0.033 Uiso 1 1 calc R U . . .
C35 C 0.6948(2) 0.6722(2) -0.21072(19) 0.0281(5) Uani 1 1 d . . . . .
H35A H 0.764664 0.660613 -0.245557 0.042 Uiso 1 1 calc R U . . .
H35B H 0.699698 0.762269 -0.198518 0.042 Uiso 1 1 calc R U . . .
H35C H 0.602342 0.627302 -0.265885 0.042 Uiso 1 1 calc R U . . .
C14 C 0.5548(2) 0.6401(2) 0.4315(2) 0.0268(5) Uani 1 1 d . . . . .
H14 H 0.476066 0.614478 0.455719 0.032 Uiso 1 1 calc R U . . .
C13 C 0.6053(2) 0.7679(2) 0.42987(19) 0.0245(5) Uani 1 1 d . . . . .
C21 C 0.5990(2) 0.1353(2) 0.26210(18) 0.0238(5) Uani 1 1 d . . . . .
H21 H 0.584622 0.204043 0.303874 0.029 Uiso 1 1 calc R U . . .
C25 C 0.3968(3) -0.1809(2) 0.0755(2) 0.0384(6) Uani 1 1 d . . . . .
H25A H 0.404588 -0.206141 -0.002298 0.058 Uiso 1 1 calc R U . . .
H25B H 0.306646 -0.162632 0.061835 0.058 Uiso 1 1 calc R U . . .
H25C H 0.405152 -0.249439 0.125798 0.058 Uiso 1 1 calc R U . . .
C45 C 0.9545(3) 0.0239(2) 0.8523(2) 0.0368(6) Uani 1 1 d . . . . .
H45A H 1.042098 0.069690 0.914327 0.055 Uiso 1 1 calc . U . . .
H45B H 0.963111 -0.058036 0.824052 0.055 Uiso 1 1 calc . U . . .
H45C H 0.880011 0.011155 0.886724 0.055 Uiso 1 1 calc . U . . .
C15 C 0.5409(3) 0.8630(2) 0.4704(2) 0.0369(6) Uani 1 1 d . . . . .
H15A H 0.579918 0.882593 0.558654 0.055 Uiso 1 1 calc R U . . .
H15B H 0.440415 0.828130 0.445646 0.055 Uiso 1 1 calc R U . . .
H15C H 0.560597 0.940135 0.433465 0.055 Uiso 1 1 calc R U . . .

loop_
_atom_site_aniso_label
_atom_site_aniso_U_11
_atom_site_aniso_U_22
_atom_site_aniso_U_33
_atom_site_aniso_U_23
_atom_site_aniso_U_13
_atom_site_aniso_U_12
P1 0.0202(3) 0.0173(3) 0.0174(3) 0.00271(19) 0.0087(2) 0.0050(2)
O1 0.0248(8) 0.0242(8) 0.0259(8) 0.0044(6) 0.0125(6) 0.0075(6)
N1 0.0296(10) 0.0207(9) 0.0298(10) 0.0095(7) 0.0178(8) 0.0086(8)
N2 0.0290(10) 0.0194(9) 0.0235(9) 0.0021(7) 0.0097(8) 0.0066(8)
N3 0.0252(9) 0.0245(9) 0.0210(9) 0.0066(7) 0.0111(7) 0.0090(7)
N4 0.0271(10) 0.0207(9) 0.0217(9) 0.0059(7) 0.0073(8) 0.0069(8)
C1 0.0209(10) 0.0168(10) 0.0201(10) 0.0042(8) 0.0089(8) 0.0072(8)
C2 0.0164(9) 0.0177(10) 0.0170(10) 0.0023(8) 0.0061(8) 0.0026(8)
C3 0.0207(10) 0.0195(10) 0.0170(10) 0.0018(8) 0.0080(8) 0.0037(8)
C4 0.0164(10) 0.0172(10) 0.0178(10) 0.0018(8) 0.0062(8) 0.0012(8)
C5 0.0177(10) 0.0162(10) 0.0204(10) 0.0032(8) 0.0076(8) 0.0032(8)
C30 0.0206(10) 0.0169(10) 0.0187(10) 0.0009(8) 0.0080(8) 0.0011(8)
C31 0.0213(10) 0.0248(11) 0.0187(10) 0.0016(8) 0.0087(8) 0.0051(8)
C10 0.0203(10) 0.0192(10) 0.0146(9) 0.0040(8) 0.0060(8) 0.0057(8)
C11 0.0204(10) 0.0208(10) 0.0171(10) 0.0054(8) 0.0078(8) 0.0036(8)
C20 0.0254(11) 0.0165(10) 0.0165(10) 0.0061(8) 0.0085(8) 0.0056(8)
C42 0.0254(11) 0.0293(12) 0.0207(11) 0.0065(9) 0.0101(9) 0.0038(9)
C34 0.0261(11) 0.0271(11) 0.0201(10) 0.0057(9) 0.0121(9) 0.0074(9)
C33 0.0244(11) 0.0189(10) 0.0198(10) 0.0022(8) 0.0072(9) 0.0030(8)
C32 0.0209(10) 0.0237(11) 0.0230(11) 0.0022(8) 0.0059(9) 0.0074(8)
C43 0.0221(11) 0.0276(12) 0.0267(11) 0.0118(9) 0.0079(9) 0.0049(9)
C40 0.0162(10) 0.0174(10) 0.0207(10) 0.0030(8) 0.0049(8) 0.0025(8)
C12 0.0277(11) 0.0159(10) 0.0193(10) 0.0042(8) 0.0079(9) 0.0051(8)
C23 0.0314(12) 0.0224(11) 0.0187(10) 0.0048(8) 0.0042(9) -0.0001(9)
C24 0.0372(13) 0.0190(11) 0.0226(11) 0.0004(8) 0.0096(10) 0.0063(9)
C41 0.0239(11) 0.0208(10) 0.0223(11) 0.0057(8) 0.0095(9) 0.0042(8)
C44 0.0300(12) 0.0196(11) 0.0306(12) 0.0085(9) 0.0083(10) 0.0067(9)
C22 0.0229(11) 0.0332(12) 0.0244(11) 0.0050(9) 0.0074(9) 0.0039(9)
C35 0.0313(12) 0.0319(12) 0.0249(11) 0.0100(9) 0.0118(10) 0.0111(10)
C14 0.0327(12) 0.0246(11) 0.0344(12) 0.0121(9) 0.0228(10) 0.0113(9)
C13 0.0335(12) 0.0241(11) 0.0232(11) 0.0083(9) 0.0146(9) 0.0138(9)
C21 0.0271(11) 0.0247(11) 0.0212(10) 0.0019(8) 0.0102(9) 0.0071(9)
C25 0.0382(14) 0.0311(13) 0.0333(13) 0.0004(10) 0.0052(11) -0.0046(11)
C45 0.0423(14) 0.0389(14) 0.0345(14) 0.0208(11) 0.0157(11) 0.0141(11)
C15 0.0509(15) 0.0303(13) 0.0477(15) 0.0132(11) 0.0324(13) 0.0217(12)

loop_
_atom_type_symbol
_atom_type_description
_atom_type_scat_dispersion_real
_atom_type_scat_dispersion_imag
_atom_type_scat_source
C C 0.0033 0.0016 'International Tables Vol C Tables 4.2.6.8 and 6.1.1.4'
H H 0.0000 0.0000 'International Tables Vol C Tables 4.2.6.8 and 6.1.1.4'
N N 0.0061 0.0033 'International Tables Vol C Tables 4.2.6.8 and 6.1.1.4'
O O 0.0106 0.0060 'International Tables Vol C Tables 4.2.6.8 and 6.1.1.4'
P P 0.1023 0.0942 'International Tables Vol C Tables 4.2.6.8 and 6.1.1.4'

loop_
_geom_angle_atom_site_label_1
_geom_angle_atom_site_label_2
_geom_angle_atom_site_label_3
_geom_angle
_geom_angle_site_symmetry_1
_geom_angle_site_symmetry_3
_geom_angle_publ_flag
O1 P1 H1 111.7(8) . . ?
O1 P1 C1 112.94(9) . . ?
O1 P1 C5 115.02(9) . . ?
C1 P1 H1 104.3(8) . . ?
C5 P1 H1 108.5(8) . . ?
C5 P1 C1 103.60(9) . . ?
C14 N1 C10 117.23(18) . . ?
C24 N2 C20 117.13(18) . . ?
C34 N3 C30 118.43(17) . . ?
C44 N4 C40 117.79(18) . . ?
P1 C1 H1A 102.2(11) . . ?
C2 C1 P1 110.79(13) . . ?
C2 C1 H1A 111.0(12) . . ?
C2 C1 C20 113.68(16) . . ?
C20 C1 P1 112.60(13) . . ?
C20 C1 H1A 105.8(12) . . ?
C3 C2 C1 121.49(17) . . ?
C3 C2 C40 122.27(18) . . ?
C40 C2 C1 116.21(16) . . ?
C2 C3 H3 116.4 . . ?
C2 C3 C4 127.16(18) . . ?
C4 C3 H3 116.4 . . ?
C3 C4 C10 111.88(16) . . ?
C5 C4 C3 123.40(18) . . ?
C5 C4 C10 124.69(17) . . ?
C4 C5 P1 116.07(15) . . ?
C4 C5 C30 128.11(18) . . ?
C30 C5 P1 115.63(14) . . ?
N3 C30 C5 113.68(17) . . ?
N3 C30 C31 121.38(18) . . ?
C31 C30 C5 124.83(18) . . ?
C30 C31 H31 120.6 . . ?
C32 C31 C30 118.82(18) . . ?
C32 C31 H31 120.6 . . ?
N1 C10 C4 114.57(17) . . ?
N1 C10 C11 122.70(18) . . ?
C11 C10 C4 122.53(17) . . ?
C10 C11 H11 120.5 . . ?
C12 C11 C10 118.95(18) . . ?
C12 C11 H11 120.5 . . ?
N2 C20 C1 114.75(17) . . ?
N2 C20 C21 122.36(19) . . ?
C21 C20 C1 122.89(18) . . ?
C43 C42 H42 119.8 . . ?
C41 C42 H42 119.8 . . ?
C41 C42 C43 120.4(2) . . ?
N3 C34 H34 117.9 . . ?
N3 C34 C33 124.19(19) . . ?
C33 C34 H34 117.9 . . ?
C34 C33 C35 122.38(18) . . ?
C32 C33 C34 116.17(18) . . ?
C32 C33 C35 121.43(19) . . ?
C31 C32 C33 120.99(19) . . ?
C31 C32 H32 119.5 . . ?
C33 C32 H32 119.5 . . ?
C42 C43 C45 121.8(2) . . ?
C44 C43 C42 116.66(19) . . ?
C44 C43 C45 121.5(2) . . ?
N4 C40 C2 115.57(17) . . ?
N4 C40 C41 121.83(18) . . ?
C41 C40 C2 122.58(18) . . ?
C11 C12 H12 120.3 . . ?
C11 C12 C13 119.49(19) . . ?
C13 C12 H12 120.3 . . ?
C24 C23 C25 121.2(2) . . ?
C22 C23 C24 116.2(2) . . ?
C22 C23 C25 122.6(2) . . ?
N2 C24 C23 125.1(2) . . ?
N2 C24 H24 117.4 . . ?
C23 C24 H24 117.4 . . ?
C42 C41 C40 118.81(19) . . ?
C42 C41 H41 120.6 . . ?
C40 C41 H41 120.6 . . ?
N4 C44 C43 124.5(2) . . ?
N4 C44 H44 117.8 . . ?
C43 C44 H44 117.8 . . ?
C23 C22 H22 119.9 . . ?
C23 C22 C21 120.2(2) . . ?
C21 C22 H22 119.9 . . ?
C33 C35 H35A 109.5 . . ?
C33 C35 H35B 109.5 . . ?
C33 C35 H35C 109.5 . . ?
H35A C35 H35B 109.5 . . ?
H35A C35 H35C 109.5 . . ?
H35B C35 H35C 109.5 . . ?
N1 C14 H14 117.8 . . ?
N1 C14 C13 124.46(19) . . ?
C13 C14 H14 117.8 . . ?
C12 C13 C14 117.14(19) . . ?
C12 C13 C15 121.95(19) . . ?
C14 C13 C15 120.9(2) . . ?
C20 C21 C22 118.9(2) . . ?
C20 C21 H21 120.6 . . ?
C22 C21 H21 120.6 . . ?
C23 C25 H25A 109.5 . . ?
C23 C25 H25B 109.5 . . ?
C23 C25 H25C 109.5 . . ?
H25A C25 H25B 109.5 . . ?
H25A C25 H25C 109.5 . . ?
H25B C25 H25C 109.5 . . ?
C43 C45 H45A 109.5 . . ?
C43 C45 H45B 109.5 . . ?
C43 C45 H45C 109.5 . . ?
H45A C45 H45B 109.5 . . ?
H45A C45 H45C 109.5 . . ?
H45B C45 H45C 109.5 . . ?
C13 C15 H15A 109.5 . . ?
C13 C15 H15B 109.5 . . ?
C13 C15 H15C 109.5 . . ?
H15A C15 H15B 109.5 . . ?
H15A C15 H15C 109.5 . . ?
H15B C15 H15C 109.5 . . ?

loop_
_geom_bond_atom_site_label_1
_geom_bond_atom_site_label_2
_geom_bond_distance
_geom_bond_site_symmetry_2
_geom_bond_publ_flag
P1 H1 1.33(2) . ?
P1 O1 1.4819(15) . ?
P1 C1 1.8170(19) . ?
P1 C5 1.803(2) . ?
N1 C10 1.340(3) . ?
N1 C14 1.336(3) . ?
N2 C20 1.341(3) . ?
N2 C24 1.334(3) . ?
N3 C30 1.347(3) . ?
N3 C34 1.340(3) . ?
N4 C40 1.350(3) . ?
N4 C44 1.339(3) . ?
C1 H1A 0.98(2) . ?
C1 C2 1.510(3) . ?
C1 C20 1.515(3) . ?
C2 C3 1.343(3) . ?
C2 C40 1.482(3) . ?
C3 H3 0.9500 . ?
C3 C4 1.467(3) . ?
C4 C5 1.364(3) . ?
C4 C10 1.491(3) . ?
C5 C30 1.479(3) . ?
C30 C31 1.393(3) . ?
C31 H31 0.9500 . ?
C31 C32 1.382(3) . ?
C10 C11 1.385(3) . ?
C11 H11 0.9500 . ?
C11 C12 1.381(3) . ?
C20 C21 1.383(3) . ?
C42 H42 0.9500 . ?
C42 C43 1.388(3) . ?
C42 C41 1.380(3) . ?
C34 H34 0.9500 . ?
C34 C33 1.396(3) . ?
C33 C32 1.383(3) . ?
C33 C35 1.508(3) . ?
C32 H32 0.9500 . ?
C43 C44 1.386(3) . ?
C43 C45 1.502(3) . ?
C40 C41 1.393(3) . ?
C12 H12 0.9500 . ?
C12 C13 1.386(3) . ?
C23 C24 1.390(3) . ?
C23 C22 1.381(3) . ?
C23 C25 1.503(3) . ?
C24 H24 0.9500 . ?
C41 H41 0.9500 . ?
C44 H44 0.9500 . ?
C22 H22 0.9500 . ?
C22 C21 1.383(3) . ?
C35 H35A 0.9800 . ?
C35 H35B 0.9800 . ?
C35 H35C 0.9800 . ?
C14 H14 0.9500 . ?
C14 C13 1.387(3) . ?
C13 C15 1.505(3) . ?
C21 H21 0.9500 . ?
C25 H25A 0.9800 . ?
C25 H25B 0.9800 . ?
C25 H25C 0.9800 . ?
C45 H45A 0.9800 . ?
C45 H45B 0.9800 . ?
C45 H45C 0.9800 . ?
C15 H15A 0.9800 . ?
C15 H15B 0.9800 . ?
C15 H15C 0.9800 . ?

loop_
_geom_torsion_atom_site_label_1
_geom_torsion_atom_site_label_2
_geom_torsion_atom_site_label_3
_geom_torsion_atom_site_label_4
_geom_torsion
_geom_torsion_site_symmetry_1
_geom_torsion_site_symmetry_2
_geom_torsion_site_symmetry_3
_geom_torsion_site_symmetry_4
_geom_torsion_publ_flag
P1 C1 C2 C3 30.2(2) . . . . ?
P1 C1 C2 C40 -151.46(14) . . . . ?
P1 C1 C20 N2 79.70(18) . . . . ?
P1 C1 C20 C21 -100.72(19) . . . . ?
P1 C5 C30 N3 -15.5(2) . . . . ?
P1 C5 C30 C31 160.65(17) . . . . ?
O1 P1 C1 C2 80.50(15) . . . . ?
O1 P1 C1 C20 -150.94(13) . . . . ?
O1 P1 C5 C4 -87.88(17) . . . . ?
O1 P1 C5 C30 87.37(16) . . . . ?
N1 C10 C11 C12 1.2(3) . . . . ?
N1 C14 C13 C12 1.3(3) . . . . ?
N1 C14 C13 C15 -177.4(2) . . . . ?
N2 C20 C21 C22 4.0(3) . . . . ?
N3 C30 C31 C32 -1.5(3) . . . . ?
N3 C34 C33 C32 -0.8(3) . . . . ?
N3 C34 C33 C35 -178.8(2) . . . . ?
N4 C40 C41 C42 1.1(3) . . . . ?
C1 P1 C5 C4 35.86(17) . . . . ?
C1 P1 C5 C30 -148.88(15) . . . . ?
C1 C2 C3 C4 1.6(3) . . . . ?
C1 C2 C40 N4 -6.5(2) . . . . ?
C1 C2 C40 C41 172.32(18) . . . . ?
C1 C20 C21 C22 -175.50(18) . . . . ?
C2 C1 C20 N2 -153.26(16) . . . . ?
C2 C1 C20 C21 26.3(3) . . . . ?
C2 C3 C4 C5 -14.4(3) . . . . ?
C2 C3 C4 C10 167.23(19) . . . . ?
C2 C40 C41 C42 -177.64(18) . . . . ?
C3 C2 C40 N4 171.84(18) . . . . ?
C3 C2 C40 C41 -9.4(3) . . . . ?
C3 C4 C5 P1 -9.6(3) . . . . ?
C3 C4 C5 C30 175.84(19) . . . . ?
C3 C4 C10 N1 -51.5(2) . . . . ?
C3 C4 C10 C11 123.6(2) . . . . ?
C4 C5 C30 N3 159.1(2) . . . . ?
C4 C5 C30 C31 -24.8(3) . . . . ?
C4 C10 C11 C12 -173.42(18) . . . . ?
C5 P1 C1 C2 -44.59(16) . . . . ?
C5 P1 C1 C20 83.97(15) . . . . ?
C5 C4 C10 N1 130.2(2) . . . . ?
C5 C4 C10 C11 -54.8(3) . . . . ?
C5 C30 C31 C32 -177.38(19) . . . . ?
C30 N3 C34 C33 -0.7(3) . . . . ?
C30 C31 C32 C33 0.0(3) . . . . ?
C10 N1 C14 C13 -1.8(3) . . . . ?
C10 C4 C5 P1 168.54(15) . . . . ?
C10 C4 C5 C30 -6.0(3) . . . . ?
C10 C11 C12 C13 -1.6(3) . . . . ?
C11 C12 C13 C14 0.5(3) . . . . ?
C11 C12 C13 C15 179.2(2) . . . . ?
C20 N2 C24 C23 -0.2(3) . . . . ?
C20 C1 C2 C3 -97.8(2) . . . . ?
C20 C1 C2 C40 80.6(2) . . . . ?
C42 C43 C44 N4 0.9(3) . . . . ?
C34 N3 C30 C5 178.16(18) . . . . ?
C34 N3 C30 C31 1.9(3) . . . . ?
C34 C33 C32 C31 1.1(3) . . . . ?
C43 C42 C41 C40 -0.1(3) . . . . ?
C40 N4 C44 C43 0.0(3) . . . . ?
C40 C2 C3 C4 -176.59(18) . . . . ?
C23 C22 C21 C20 -0.5(3) . . . . ?
C24 N2 C20 C1 175.92(17) . . . . ?
C24 N2 C20 C21 -3.7(3) . . . . ?
C24 C23 C22 C21 -3.0(3) . . . . ?
C41 C42 C43 C44 -0.8(3) . . . . ?
C41 C42 C43 C45 178.1(2) . . . . ?
C44 N4 C40 C2 177.80(18) . . . . ?
C44 N4 C40 C41 -1.0(3) . . . . ?
C22 C23 C24 N2 3.5(3) . . . . ?
C35 C33 C32 C31 179.2(2) . . . . ?
C14 N1 C10 C4 175.51(18) . . . . ?
C14 N1 C10 C11 0.5(3) . . . . ?
C25 C23 C24 N2 -175.8(2) . . . . ?
C25 C23 C22 C21 176.3(2) . . . . ?
C45 C43 C44 N4 -178.0(2) . . . . ?
